data_1011002
loop_
_publ_author_name
'Raaz, F'

_publ_section_title
;
Ueber den Feinbau des Gehlenit. Ein Beitrag zur Kenntnis der Melilithe
;
_journal_coden_ASTM SWWMAO
_journal_name_full
;
Sitzungsberichte der Akademie der Wissenschaften in Wien, Mathematisch-
Naturwissenschaftliche Klasse, Abteilung 1: Mineralogie, Biologie,
Erdkunde
;
_journal_page_first 645
_journal_page_last 672
_journal_volume 139
_journal_year 1930
_chemical_compound_source synthetic
_chemical_formula_structural 'Ca2 Al2 (Si O4) O3'
_chemical_formula_sum 'Al2 Ca2 O7 Si'
_chemical_name_mineral Gehlenite
_chemical_name_systematic 'Dicalcium dialuminium silicate trioxide'
_space_group_IT_number 113
_symmetry_cell_setting tetragonal
_symmetry_Int_Tables_number 113
_symmetry_space_group_name_Hall 'P -4 2ab'
_symmetry_space_group_name_H-M 'P -4 21 m'
_cell_angle_alpha 90
_cell_angle_beta 90
_cell_angle_gamma 90
_cell_formula_units_Z 2
_cell_length_a 7.69
_cell_length_b 7.69
_cell_length_c 5.1
_cell_volume 301.6
_exptl_crystal_density_meas 3.05
_cod_database_code 1011002

loop_
_symmetry_equiv_pos_as_xyz
x,y,z
1/2-x,1/2+y,-z
-x,-y,z
1/2+x,1/2-y,-z
-y,x,-z
1/2+y,1/2+x,z
y,-x,-z
1/2-y,1/2-x,z

loop_
_atom_site_label
_atom_site_type_symbol
_atom_site_symmetry_multiplicity
_atom_site_Wyckoff_symbol
_atom_site_fract_x
_atom_site_fract_y
_atom_site_fract_z
_atom_site_occupancy
_atom_site_attached_hydrogens
_atom_site_calc_flag
Ca1 Ca2+ 4 e 0.16 0.34 0.49 1. 0 d
Al1 Al3+ 4 e 0.35 0.15 0.05 1. 0 d
Si1 Si4+ 2 a 0. 0. 0. 1. 0 d
O1 O2- 2 c 0. 0.5 -0.19 1. 0 d
O2 O2- 4 e 0.35 0.15 -0.26 1. 0 d
O3 O2- 8 f 0.15 0.09 0.19 1. 0 d

loop_
_atom_type_symbol
_atom_type_oxidation_number
Ca2+ 2.000
Al3+ 3.000
Si4+ 4.000
O2- -2.000
